data_4112526
loop_
_publ_author_name
'Yoshinori Nishii'
'Kazunori Wakasugi'
'Keisuke Koga'
'Yoo Tanabe'

_publ_section_title
;
 Chirality Exchange from sp3 Central Chirality to Axial Chirality:
 Benzannulation of Optically Active
 Diaryl-2,2-dichlorocyclopropylmethanols to Axially Chiral
 \a-Arylnaphthalenes
;
_journal_name_full 'Journal of the American Chemical Society'
_journal_page_first 5358
_journal_page_last 5359
_journal_paper_doi 10.1021/ja0319442
_journal_volume 126
_journal_year 2004
_chemical_formula_moiety 'C18 H18 Cl2 O '
_chemical_formula_sum 'C18 H18 Cl2 O'
_chemical_formula_weight 321.25
_space_group_IT_number 2
_symmetry_cell_setting triclinic
_symmetry_Int_Tables_number 2
_symmetry_space_group_name_Hall '-P 1'
_symmetry_space_group_name_H-M 'P -1'
_audit_creation_date 2002-05-28
_audit_creation_method 'by CrystalStructure v2.00'
_cell_angle_alpha 97.664(7)
_cell_angle_beta 107.021(8)
_cell_angle_gamma 109.557(3)
_cell_formula_units_Z 2
_cell_length_a 8.0430(8)
_cell_length_b 8.818(1)
_cell_length_c 12.961(2)
_cell_measurement_reflns_used 1732
_cell_measurement_temperature 293.1
_cell_measurement_theta_max 49.8
_cell_measurement_theta_min 5.8
_cell_volume 800.49(18)
_computing_cell_refinement PROCESS-AUTO
_computing_data_collection PROCESS-AUTO
_computing_data_reduction CrystalStructure
_computing_publication_material 'CrystalStructure Ver. 2.00'
_computing_structure_refinement CRYSTALS
_computing_structure_solution SIR92
_diffrn_detector_area_resol_mean 10.00
_diffrn_measured_fraction_theta_full 0.9832
_diffrn_measured_fraction_theta_max 0.9832
_diffrn_measurement_device_type 'Rigaku RAXIS-RAPID'
_diffrn_measurement_method \w
_diffrn_radiation_type 'Cu K\a'
_diffrn_radiation_wavelength 1.5418
_diffrn_reflns_av_R_equivalents 0.049
_diffrn_reflns_limit_h_max 8
_diffrn_reflns_limit_h_min -8
_diffrn_reflns_limit_k_max 8
_diffrn_reflns_limit_k_min -8
_diffrn_reflns_limit_l_max 12
_diffrn_reflns_limit_l_min -12
_diffrn_reflns_number 6900
_diffrn_reflns_theta_full 50.43
_diffrn_reflns_theta_max 50.43
_exptl_absorpt_coefficient_mu 3.602
_exptl_absorpt_correction_T_max 0.487
_exptl_absorpt_correction_T_min 0.418
_exptl_absorpt_correction_type integration
_exptl_absorpt_process_details
;
    Higashi, T. (1999). Program for Absorption Correction.
    Rigaku Corporation, Tokyo, Japan.
;
_exptl_crystal_colour colorless
_exptl_crystal_density_diffrn 1.333
_exptl_crystal_description block
_exptl_crystal_size_max 0.40
_exptl_crystal_size_mid 0.30
_exptl_crystal_size_min 0.20
_refine_diff_density_max 0.35
_refine_diff_density_min -0.33
_refine_ls_extinction_coef 14.1(9)
_refine_ls_extinction_method 'Larson (1970) Crystallographic Computing eq. 22'
_refine_ls_goodness_of_fit_ref 0.880
_refine_ls_hydrogen_treatment refall
_refine_ls_number_parameters 212
_refine_ls_number_reflns 1510
_refine_ls_R_factor_gt 0.0480
_refine_ls_shift/su_max 0.0000
_refine_ls_structure_factor_coef F
_refine_ls_weighting_details 'w = 1/[0.010Fo^2^ + 1.000\s^2^(Fo)]'
_refine_ls_weighting_scheme calc
_refine_ls_wR_factor_ref 0.0950
_reflns_number_gt 1352
_reflns_number_total 1638
_reflns_threshold_expression F^2^>2.0\s(F^2^)
_cod_data_source_file ja0319442si20040331_045721.cif
_cod_data_source_block '_KAW2079__________________'
_cod_original_cell_volume 800.5(2)
_cod_original_sg_symbol_H-M 'P -1 '
_cod_original_formula_sum 'C18 H18 Cl2 O '
_cod_database_code 4112526

loop_
_symmetry_equiv_pos_as_xyz
x,y,z
-x,-y,-z

loop_
_atom_site_label
_atom_site_type_symbol
_atom_site_fract_x
_atom_site_fract_y
_atom_site_fract_z
_atom_site_U_iso_or_equiv
_atom_site_adp_type
_atom_site_occupancy
_atom_site_symmetry_multiplicity
_atom_site_calc_flag
Cl1 Cl 0.5414(2) 0.3546(1) 0.2616(1) 0.0575(5) Uani 1.00 1 d
Cl2 Cl 0.1885(2) 0.0862(2) 0.1240(1) 0.0685(5) Uani 1.00 1 d
O1 O 0.4532(5) 0.6097(4) 0.3944(3) 0.053(1) Uani 1.00 1 d
C1 C 0.1615(7) 0.6376(6) 0.3277(4) 0.048(2) Uani 1.00 1 d
C2 C 0.1560(8) 0.6457(6) 0.4349(5) 0.060(2) Uani 1.00 1 d
C3 C 0.038(1) 0.7123(8) 0.4668(6) 0.081(2) Uani 1.00 1 d
C4 C -0.0710(9) 0.7686(8) 0.3958(7) 0.089(2) Uani 1.00 1 d
C5 C -0.0690(8) 0.7597(7) 0.2904(7) 0.080(2) Uani 1.00 1 d
C6 C 0.0463(7) 0.6946(7) 0.2560(5) 0.063(2) Uani 1.00 1 d
C7 C 0.3618(6) 0.6513(6) 0.2087(4) 0.045(1) Uani 1.00 1 d
C8 C 0.4651(7) 0.8246(6) 0.2378(4) 0.052(2) Uani 1.00 1 d
C9 C 0.5095(8) 0.9402(7) 0.3472(5) 0.069(2) Uani 1.00 1 d
C10 C 0.5281(8) 0.8955(7) 0.1588(5) 0.067(2) Uani 1.00 1 d
C11 C 0.4943(9) 0.8026(9) 0.0555(6) 0.075(2) Uani 1.00 1 d
C12 C 0.3917(8) 0.6317(8) 0.0266(5) 0.068(2) Uani 1.00 1 d
C13 C 0.3277(7) 0.5586(7) 0.1035(4) 0.051(2) Uani 1.00 1 d
C14 C 0.2923(6) 0.5665(6) 0.2938(4) 0.043(1) Uani 1.00 1 d
C15 C 0.1886(7) 0.3755(6) 0.2499(4) 0.048(1) Uani 1.00 1 d
C16 C -0.0143(7) 0.3116(7) 0.1709(5) 0.072(2) Uani 1.00 1 d
C17 C 0.2286(8) 0.2691(6) 0.3304(4) 0.056(2) Uani 1.00 1 d
C18 C 0.2952(7) 0.2668(6) 0.2341(4) 0.049(1) Uani 1.00 1 d
H1 H 0.2318(8) 0.6058(6) 0.4859(5) 0.073(2) Uiso 1.00 1 c
H2 H 0.035(1) 0.7186(8) 0.5399(6) 0.096(3) Uiso 1.00 1 c
H3 H -0.1504(9) 0.8141(8) 0.4182(7) 0.105(3) Uiso 1.00 1 c
H4 H -0.1464(8) 0.7991(7) 0.2399(7) 0.098(3) Uiso 1.00 1 c
H5 H 0.0460(7) 0.6887(7) 0.1822(5) 0.077(3) Uiso 1.00 1 c
H6 H 0.4594(8) 0.8781(7) 0.3934(5) 0.085(3) Uiso 1.00 1 c
H7 H 0.4547(8) 1.0192(7) 0.3343(5) 0.085(3) Uiso 1.00 1 c
H8 H 0.6429(8) 0.9966(7) 0.3831(5) 0.085(3) Uiso 1.00 1 c
H9 H 0.5969(8) 1.0125(7) 0.1772(5) 0.092(3) Uiso 1.00 1 c
H10 H 0.5409(9) 0.8544(9) 0.0042(6) 0.107(4) Uiso 1.00 1 c
H11 H 0.3650(8) 0.5656(8) -0.0450(5) 0.094(3) Uiso 1.00 1 c
H12 H 0.2590(7) 0.4415(7) 0.0839(4) 0.064(2) Uiso 1.00 1 c
H13 H 0.530(9) 0.581(8) 0.374(5) 0.08(2) Uiso 1.00 1 c
H14 H 0.3173(8) 0.3204(6) 0.4044(4) 0.069(2) Uiso 1.00 1 c
H15 H 0.1276(8) 0.1743(6) 0.3303(4) 0.069(2) Uiso 1.00 1 c
H16 H -0.0681(7) 0.3886(7) 0.1868(5) 0.080(2) Uiso 1.00 1 c
H17 H -0.0163(7) 0.3003(7) 0.0966(5) 0.081(2) Uiso 1.00 1 c
H18 H -0.0854(7) 0.2066(7) 0.1789(5) 0.080(2) Uiso 1.00 1 c

loop_
_atom_site_aniso_label
_atom_site_aniso_U_11
_atom_site_aniso_U_22
_atom_site_aniso_U_33
_atom_site_aniso_U_12
_atom_site_aniso_U_13
_atom_site_aniso_U_23
Cl1 0.053(1) 0.061(1) 0.062(1) 0.0293(7) 0.0182(7) 0.0164(7)
Cl2 0.077(1) 0.054(1) 0.065(1) 0.0258(7) 0.0186(8) 0.0015(7)
O1 0.053(2) 0.055(2) 0.041(2) 0.023(2) 0.005(2) 0.008(2)
C1 0.046(3) 0.043(3) 0.052(3) 0.019(2) 0.016(3) 0.008(2)
C2 0.064(3) 0.053(3) 0.064(4) 0.017(3) 0.032(3) 0.011(3)
C3 0.074(4) 0.075(4) 0.091(5) 0.016(4) 0.050(4) -0.002(4)
C4 0.053(4) 0.071(4) 0.138(7) 0.018(3) 0.051(4) -0.006(4)
C5 0.059(4) 0.064(4) 0.124(6) 0.033(3) 0.034(4) 0.021(4)
C6 0.053(3) 0.071(4) 0.069(4) 0.030(3) 0.022(3) 0.020(3)
C7 0.044(3) 0.052(3) 0.042(3) 0.023(2) 0.011(2) 0.016(2)
C8 0.050(3) 0.054(3) 0.059(3) 0.029(3) 0.020(3) 0.018(3)
C9 0.074(4) 0.048(3) 0.089(4) 0.027(3) 0.033(3) 0.020(3)
C10 0.075(4) 0.068(4) 0.087(4) 0.044(3) 0.041(4) 0.040(4)
C11 0.082(4) 0.094(5) 0.090(5) 0.056(4) 0.053(4) 0.054(4)
C12 0.083(4) 0.098(5) 0.054(4) 0.066(4) 0.026(3) 0.036(3)
C13 0.062(3) 0.059(3) 0.040(3) 0.034(3) 0.014(3) 0.018(3)
C14 0.042(3) 0.049(3) 0.039(3) 0.022(2) 0.010(2) 0.010(2)
C15 0.042(3) 0.049(3) 0.053(3) 0.023(2) 0.014(2) 0.011(2)
C16 0.058(4) 0.066(4) 0.076(4) 0.022(3) 0.014(3) 0.003(3)
C17 0.067(4) 0.052(3) 0.054(3) 0.021(3) 0.028(3) 0.020(3)
C18 0.051(3) 0.046(3) 0.047(3) 0.016(2) 0.013(3) 0.015(2)

loop_
_atom_type_symbol
_atom_type_description
_atom_type_scat_dispersion_real
_atom_type_scat_dispersion_imag
_atom_type_scat_source
C C 0.031 0.018
;
International Tables for Crystallography
(1992, Vol. C, Tables 4.2.6.8 and 6.1.1.4)
;
H H 0.000 0.000
;
International Tables for Crystallography
(1992, Vol. C, Table 6.1.1.4)
;
O O 0.073 0.053
;
International Tables for Crystallography
(1992, Vol. C, Tables 4.2.6.8 and 6.1.1.4)
;
Cl Cl 0.384 0.872
;
International Tables for Crystallography
(1992, Vol. C, Tables 4.2.6.8 and 6.1.1.4)
;

loop_
_geom_angle_atom_site_label_1
_geom_angle_atom_site_label_2
_geom_angle_atom_site_label_3
_geom_angle
_geom_angle_publ_flag
C14 O1 H13 105.1(43) no
C2 C1 C6 118.0(5) yes
C2 C1 C14 119.5(4) yes
C6 C1 C14 122.5(4) yes
C1 C2 C3 119.7(6) yes
C1 C2 H1 120.2(3) no
C3 C2 H1 120.1(4) no
C2 C3 C4 121.1(6) yes
C2 C3 H2 119.8(4) no
C4 C3 H2 119.1(4) no
C3 C4 C5 119.9(6) yes
C3 C4 H3 120.6(4) no
C5 C4 H3 119.5(4) no
C4 C5 C6 120.5(6) yes
C4 C5 H4 120.1(4) no
C6 C5 H4 119.3(4) no
C1 C6 C5 120.7(6) yes
C1 C6 H5 119.5(3) no
C5 C6 H5 119.7(4) no
C8 C7 C13 118.8(4) yes
C8 C7 C14 120.1(4) yes
C13 C7 C14 121.1(4) yes
C7 C8 C9 124.6(5) yes
C7 C8 C10 118.1(5) yes
C9 C8 C10 117.3(5) yes
C8 C9 H6 109.6(3) no
C8 C9 H7 109.4(3) no
H6 C9 H7 109.473(9) no
C8 C9 H8 109.4(3) no
H6 C9 H8 109.471(13) no
H7 C9 H8 109.473(12) no
C8 C10 C11 122.6(6) yes
C8 C10 H9 118.9(3) no
C11 C10 H9 118.5(4) no
C10 C11 C12 119.3(5) yes
C10 C11 H10 120.5(4) no
C12 C11 H10 120.2(4) no
C11 C12 C13 119.1(6) yes
C11 C12 H11 120.6(4) no
C13 C12 H11 120.3(3) no
C7 C13 C12 122.1(5) yes
C7 C13 H12 119.0(3) no
C12 C13 H12 118.9(3) no
O1 C14 C1 105.4(4) yes
O1 C14 C7 108.2(4) yes
C1 C14 C7 110.4(4) yes
O1 C14 C15 110.3(4) yes
C1 C14 C15 109.1(4) yes
C7 C14 C15 113.2(4) yes
C14 C15 C16 115.9(4) yes
C14 C15 C17 118.0(4) yes
C16 C15 C17 114.9(4) yes
C14 C15 C18 121.0(4) yes
C16 C15 C18 115.9(4) yes
C17 C15 C18 58.8(3) yes
C15 C16 H16 109.6(3) no
C15 C16 H17 108.7(3) no
H16 C16 H17 109.471(11) no
C15 C16 H18 110.1(3) no
H16 C16 H18 109.48(1) no
H17 C16 H18 109.47(1) no
C15 C17 C18 60.1(3) yes
C15 C17 H14 120.2(3) no
C18 C17 H14 120.1(3) no
C15 C17 H15 119.7(3) no
C18 C17 H15 119.9(3) no
H14 C17 H15 109.459(14) no
Cl1 C18 Cl2 109.3(3) yes
Cl1 C18 C15 121.2(3) yes
Cl2 C18 C15 120.4(3) yes
Cl1 C18 C17 118.7(3) yes
Cl2 C18 C17 119.1(3) yes
C15 C18 C17 61.1(3) yes

loop_
_geom_bond_atom_site_label_1
_geom_bond_atom_site_label_2
_geom_bond_distance
_geom_bond_publ_flag
Cl1 C18 1.770(5) yes
Cl2 C18 1.752(5) yes
O1 C14 1.439(6) yes
O1 H13 0.84(6) no
C1 C2 1.395(7) yes
C1 C6 1.381(7) yes
C1 C14 1.528(7) yes
C2 C3 1.397(9) yes
C2 H1 0.9500(1) no
C3 C4 1.34(1) yes
C3 H2 0.95006(18) no
C4 C5 1.363(9) yes
C4 H3 0.95006(8) no
C5 C6 1.385(8) yes
C5 H4 0.9501(1) no
C6 H5 0.94997(18) no
C7 C8 1.408(7) yes
C7 C13 1.391(7) yes
C7 C14 1.546(6) yes
C8 C9 1.500(7) yes
C8 C10 1.399(7) yes
C9 H6 0.94994(11) no
C9 H7 0.94999(9) no
C9 H8 0.95003(11) no
C10 C11 1.373(9) yes
C10 H9 0.94998(12) no
C11 C12 1.389(9) yes
C11 H10 0.95000(12) no
C12 C13 1.388(7) yes
C12 H11 0.95001(16) no
C13 H12 0.94999(12) no
C14 C15 1.544(7) yes
C15 C16 1.510(7) yes
C15 C17 1.529(7) yes
C15 C18 1.515(7) yes
C16 H16 0.95001(8) no
C16 H17 0.95007(18) no
C16 H18 0.94998(9) no
C17 C18 1.495(7) yes
C17 H14 0.95001(17) no
C17 H15 0.95004(8) no

loop_
_geom_contact_atom_site_label_1
_geom_contact_atom_site_label_2
_geom_contact_site_symmetry_2
_geom_contact_distance
_geom_contact_publ_flag
Cl1 Cl2 . 2.8724(19) yes
Cl1 O1 . 3.045(4) yes
Cl1 C7 . 3.439(5) yes
Cl1 C13 . 3.373(5) yes
Cl1 C14 . 3.235(5) yes
Cl1 C15 . 2.865(5) yes
Cl1 C17 . 2.813(5) yes
Cl1 C18 . 1.770(5) yes
Cl1 H1 2_666 3.152(6) no
Cl1 H7 1_545 3.141(6) no
Cl1 H9 1_545 3.287(6) no
Cl1 H10 2_665 3.444(7) no
Cl1 H11 2_665 3.217(6) no
Cl1 H12 . 3.102(5) no
Cl1 H13 . 2.35(7) no
Cl1 H14 . 2.916(5) no
Cl1 H16 1_655 3.482(6) no
Cl2 Cl2 2_555 3.427(3) yes
Cl2 C15 . 2.838(5) yes
Cl2 C16 . 3.067(6) yes
Cl2 C17 . 2.803(5) yes
Cl2 C18 . 1.752(5) yes
Cl2 H5 1_545 3.563(6) no
Cl2 H7 1_545 3.197(6) no
Cl2 H9 1_545 3.452(6) no
Cl2 H10 2_665 3.060(6) no
Cl2 H12 . 3.134(5) no
Cl2 H14 . 3.593(5) no
Cl2 H15 . 2.908(5) no
Cl2 H17 . 2.884(6) no
Cl2 H18 . 2.961(6) no
O1 C1 . 2.360(6) yes
O1 C2 . 2.700(7) yes
O1 C7 . 2.419(6) yes
O1 C8 . 2.957(6) yes
O1 C9 . 2.971(6) yes
O1 C13 . 3.529(6) yes
O1 C14 . 1.439(6) yes
O1 C15 . 2.449(6) yes
O1 C17 . 2.792(6) yes
O1 C17 2_666 3.496(6) yes
O1 C18 . 3.046(6) yes
O1 H1 . 2.405(7) no
O1 H3 1_655 2.990(7) no
O1 H6 . 2.353(6) no
O1 H8 . 3.281(6) no
O1 H13 . 0.84(6) no
O1 H14 . 2.454(6) no
O1 H14 2_666 2.564(6) no
C1 C2 . 1.395(7) yes
C1 C3 . 2.415(8) yes
C1 C4 . 2.783(8) yes
C1 C5 . 2.404(8) yes
C1 C6 . 1.381(7) yes
C1 C7 . 2.523(7) yes
C1 C8 . 3.086(7) yes
C1 C9 . 3.070(7) yes
C1 C14 . 1.528(7) yes
C1 C15 . 2.501(6) yes
C1 C16 . 2.904(7) yes
C1 C17 . 3.471(7) yes
C1 H1 . 2.045(7) no
C1 H2 . 3.272(8) no
C1 H4 . 3.255(8) no
C1 H5 . 2.026(7) no
C1 H6 . 2.426(7) no
C1 H7 . 3.374(7) no
C1 H13 . 3.07(6) no
C1 H14 . 3.570(7) no
C1 H16 . 2.410(7) no
C1 H17 . 3.484(7) no
C1 H18 . 3.586(7) no
C2 C3 . 1.397(9) yes
C2 C4 . 2.386(9) yes
C2 C5 . 2.744(9) yes
C2 C6 . 2.380(8) yes
C2 C14 . 2.526(7) yes
C2 C15 . 3.280(7) yes
C2 H1 . 0.9500(1) no
C2 H2 . 2.043(8) no
C2 H2 2_566 3.170(8) no
C2 H3 . 3.248(9) no
C2 H5 . 3.242(8) no
C2 H6 . 2.856(8) no
C2 H8 2_676 3.240(8) no
C2 H13 . 3.53(7) no
C2 H14 . 3.544(7) no
C2 H16 . 3.264(8) no
C3 C4 . 1.34(1) yes
C3 C5 . 2.34(1) yes
C3 C6 . 2.737(9) yes
C3 H1 . 2.05(1) no
C3 H1 2_566 3.181(8) no
C3 H2 . 0.95006(18) no
C3 H3 . 2.001(9) no
C3 H4 . 3.20(1) no
C3 H8 2_676 2.880(8) no
C3 H15 2_566 3.455(8) no
C4 C5 . 1.363(9) yes
C4 C6 . 2.386(9) yes
C4 H1 . 3.24(1) no
C4 H2 . 1.987(11) no
C4 H3 . 0.95006(8) no
C4 H4 . 2.01(1) no
C4 H5 . 3.239(9) no
C4 H8 1_455 3.511(9) no
C4 H8 2_676 3.50(1) no
C4 H13 1_455 2.98(6) no
C5 C6 . 1.385(8) yes
C5 H2 . 3.20(1) no
C5 H3 . 2.009(8) no
C5 H4 . 0.9501(1) no
C5 H5 . 2.031(9) no
C5 H11 2_565 3.55(1) no
C5 H15 1_565 3.359(8) no
C5 H16 . 3.371(8) no
C6 C7 . 2.909(7) yes
C6 C8 . 3.267(7) yes
C6 C9 . 3.363(8) yes
C6 C14 . 2.551(7) yes
C6 C15 . 3.375(7) yes
C6 C16 . 3.232(8) yes
C6 H1 . 3.243(8) no
C6 H3 . 3.241(8) no
C6 H4 . 2.027(8) no
C6 H5 . 0.94997(18) no
C6 H6 . 3.000(8) no
C6 H7 . 3.316(8) no
C6 H11 2_565 3.411(8) no
C6 H16 . 2.478(8) no
C6 H17 . 3.594(8) no
C7 C8 . 1.408(7) yes
C7 C9 . 2.575(7) yes
C7 C10 . 2.407(7) yes
C7 C11 . 2.803(7) yes
C7 C12 . 2.431(7) yes
C7 C13 . 1.391(7) yes
C7 C14 . 1.546(6) yes
C7 C15 . 2.580(6) yes
C7 C16 . 3.322(7) yes
C7 C18 . 3.328(7) yes
C7 H5 . 2.600(7) no
C7 H6 . 2.631(7) no
C7 H7 . 3.161(7) no
C7 H8 . 3.171(7) no
C7 H9 . 3.264(7) no
C7 H11 . 3.284(7) no
C7 H12 . 2.029(7) no
C7 H13 . 2.46(6) no
C7 H16 . 3.360(7) no
C7 H17 . 3.294(7) no
C8 C9 . 1.500(7) yes
C8 C10 . 1.399(7) yes
C8 C11 . 2.431(8) yes
C8 C12 . 2.807(7) yes
C8 C13 . 2.409(7) yes
C8 C14 . 2.560(7) yes
C8 H3 1_655 3.33(1) no
C8 H4 1_655 3.200(8) no
C8 H5 . 2.994(7) no
C8 H6 . 2.027(8) no
C8 H7 . 2.025(7) no
C8 H8 . 2.025(8) no
C8 H9 . 2.036(7) no
C8 H10 . 3.285(8) no
C8 H12 . 3.265(7) no
C8 H13 . 3.04(6) no
C9 C10 . 2.477(8) yes
C9 C14 . 3.037(7) yes
C9 H2 2_676 3.595(8) no
C9 H3 1_655 3.225(9) no
C9 H5 . 3.453(8) no
C9 H6 . 0.94994(11) no
C9 H6 2_676 3.425(11) no
C9 H7 . 0.94999(9) no
C9 H8 . 0.95003(11) no
C9 H9 . 2.595(8) no
C9 H13 . 3.29(6) no
C10 C11 . 1.373(9) yes
C10 C12 . 2.383(9) yes
C10 C13 . 2.736(8) yes
C10 H4 1_655 2.967(8) no
C10 H6 . 3.260(8) no
C10 H7 . 2.696(8) no
C10 H8 . 2.699(8) no
C10 H9 . 0.94998(12) no
C10 H10 . 2.027(8) no
C10 H10 2_675 3.318(7) no
C10 H11 . 3.245(9) no
C10 H18 1_665 3.299(8) no
C11 C12 . 1.389(9) yes
C11 C13 . 2.394(8) yes
C11 H4 1_655 3.179(9) no
C11 H9 . 2.008(9) no
C11 H10 . 0.95000(12) no
C11 H10 2_675 3.300(12) no
C11 H11 . 2.043(9) no
C11 H12 . 3.248(8) no
C11 H16 2_565 3.587(9) no
C11 H17 2_565 3.499(8) no
C12 C12 2_665 3.448(11) yes
C12 C13 . 1.388(7) yes
C12 C16 2_565 3.581(8) yes
C12 H4 1_655 3.585(9) no
C12 H9 . 3.235(9) no
C12 H10 . 2.039(8) no
C12 H11 . 0.95001(16) no
C12 H11 2_665 3.01(1) no
C12 H12 . 2.026(7) no
C12 H16 2_565 3.129(8) no
C12 H17 2_565 3.267(7) no
C13 C14 . 2.558(6) yes
C13 C15 . 2.882(7) yes
C13 C16 . 3.313(8) yes
C13 C18 . 3.244(7) yes
C13 H5 . 3.205(7) no
C13 H10 . 3.255(8) no
C13 H11 . 2.039(7) no
C13 H11 2_665 3.251(7) no
C13 H12 . 0.94999(12) no
C13 H13 . 3.35(6) no
C13 H16 . 3.577(7) no
C13 H17 . 2.904(8) no
C14 C15 . 1.544(7) yes
C14 C16 . 2.589(7) yes
C14 C17 . 2.634(6) yes
C14 C18 . 2.663(7) yes
C14 H1 . 2.674(7) no
C14 H5 . 2.710(7) no
C14 H6 . 2.567(7) no
C14 H12 . 2.695(7) no
C14 H13 . 1.84(6) no
C14 H14 . 2.786(6) no
C14 H15 . 3.416(7) no
C14 H16 . 2.609(7) no
C14 H17 . 2.998(7) no
C14 H18 . 3.340(7) no
C15 C16 . 1.510(7) yes
C15 C17 . 1.529(7) yes
C15 C18 . 1.515(7) yes
C15 H1 . 3.294(7) no
C15 H5 . 3.448(7) no
C15 H12 . 2.473(7) no
C15 H13 . 2.59(6) no
C15 H14 . 2.169(7) no
C15 H15 . 2.164(7) no
C15 H16 . 2.036(7) no
C15 H17 . 2.026(7) no
C15 H18 . 2.043(7) no
C16 C17 . 2.562(8) yes
C16 C18 . 2.564(7) yes
C16 H5 . 3.172(8) no
C16 H9 1_445 3.381(8) no
C16 H11 2_565 3.407(7) no
C16 H12 . 2.743(8) no
C16 H14 . 3.370(8) no
C16 H15 . 2.692(8) no
C16 H16 . 0.95001(8) no
C16 H17 . 0.95007(18) no
C16 H18 . 0.94998(9) no
C17 C18 . 1.495(7) yes
C17 H1 . 3.347(7) no
C17 H2 2_566 3.086(8) no
C17 H7 1_545 3.289(8) no
C17 H13 . 2.84(6) no
C17 H13 2_666 3.57(6) no
C17 H14 . 0.95001(17) no
C17 H15 . 0.95004(8) no
C17 H16 . 3.143(8) no
C17 H17 . 3.198(8) no
C17 H18 . 2.532(8) no
C18 H7 1_545 3.123(7) no
C18 H12 . 2.649(7) no
C18 H13 . 2.77(6) no
C18 H14 . 2.137(7) no
C18 H15 . 2.134(6) no
C18 H16 . 3.362(7) no
C18 H17 . 2.750(7) no
C18 H18 . 2.774(7) no
H1 H2 . 2.346(9) no
H1 H2 2_566 2.848(7) no
H1 H6 . 3.108(7) no
H1 H7 2_676 3.412(8) no
H1 H8 2_676 3.352(8) no
H1 H13 . 3.20(6) no
H1 H13 2_666 3.25(6) no
H1 H14 . 2.966(7) no
H1 H14 2_666 3.279(8) no
H2 H3 . 2.29(1) no
H2 H8 2_676 2.735(8) no
H2 H14 2_566 3.046(8) no
H2 H15 2_566 2.669(8) no
H2 H18 2_566 3.492(9) no
H3 H3 2_576 3.306(12) no
H3 H4 . 2.308(9) no
H3 H6 1_455 3.304(9) no
H3 H8 1_455 2.665(9) no
H3 H13 1_455 2.54(6) no
H3 H14 2_566 3.156(9) no
H3 H15 2_566 3.20(1) no
H4 H5 . 2.322(8) no
H4 H8 1_455 3.508(9) no
H4 H9 1_455 3.239(8) no
H4 H10 1_455 3.553(9) no
H4 H11 2_565 3.356(9) no
H4 H15 1_565 3.123(8) no
H5 H6 . 3.328(8) no
H5 H7 . 3.383(8) no
H5 H11 2_565 3.106(8) no
H5 H12 . 3.514(7) no
H5 H12 2_565 3.367(7) no
H5 H16 . 2.508(8) no
H5 H17 . 3.275(8) no
H5 H17 2_565 3.568(8) no
H6 H6 2_676 3.016(11) no
H6 H7 . 1.55129(17) no
H6 H7 2_676 3.325(12) no
H6 H8 . 1.55131(12) no
H6 H8 2_676 3.381(12) no
H6 H9 . 3.508(8) no
H6 H13 . 2.86(7) no
H7 H8 . 1.55137(16) no
H7 H9 . 2.614(8) no
H7 H14 1_565 3.318(8) no
H7 H15 1_565 3.338(8) no
H8 H9 . 2.615(8) no
H8 H13 . 3.45(6) no
H9 H10 . 2.308(9) no
H9 H10 2_675 2.866(8) no
H9 H16 1_665 3.462(8) no
H9 H18 1_665 2.547(8) no
H10 H10 2_675 2.863(12) no
H10 H11 . 2.350(9) no
H10 H16 2_565 3.577(8) no
H10 H18 1_665 3.420(9) no
H10 H18 2_565 3.549(8) no
H11 H11 2_665 2.82(1) no
H11 H12 . 2.327(7) no
H11 H12 2_665 3.227(7) no
H11 H16 2_565 2.741(7) no
H11 H17 2_565 3.323(7) no
H12 H13 . 3.55(6) no
H12 H16 . 3.212(7) no
H12 H17 . 2.214(7) no
H12 H18 . 3.510(8) no
H13 H14 . 2.52(6) no
H13 H14 2_666 2.66(6) no
H14 H14 2_666 3.496(11) no
H14 H15 . 1.55126(19) no
H14 H18 . 3.397(8) no
H15 H16 . 3.275(8) no
H15 H17 . 3.384(8) no
H15 H18 . 2.318(8) no
H16 H17 . 1.55141(19) no
H16 H18 . 1.5514(2) no
H17 H18 . 1.5514(2) no

loop_
_geom_torsion_atom_site_label_1
_geom_torsion_atom_site_label_2
_geom_torsion_atom_site_label_3
_geom_torsion_atom_site_label_4
_geom_torsion
_geom_torsion_publ_flag
C6 C1 C2 C3 -0.9(1) yes
C14 C1 C2 C3 179.3(7) yes
C2 C1 C6 C5 0.9(1) yes
C14 C1 C6 C5 -179.4(7) yes
C2 C1 C14 O1 -32.2(1) yes
C2 C1 C14 C7 -148.8(7) yes
C2 C1 C14 C15 86.2(9) yes
C6 C1 C14 O1 148.0(8) yes
C6 C1 C14 C7 31.4(1) yes
C6 C1 C14 C15 -93.6(9) yes
C1 C2 C3 C4 0.2(1) yes
C2 C3 C4 C5 0.6(1) yes
C3 C4 C5 C6 -0.7(2) yes
C4 C5 C6 C1 -0.1(1) yes
C13 C7 C8 C9 178.9(7) yes
C13 C7 C8 C10 0.2(1) yes
C14 C7 C8 C9 -2.4(1) yes
C14 C7 C8 C10 178.9(7) yes
C8 C7 C13 C12 -0.2(1) yes
C14 C7 C13 C12 -178.9(7) yes
C8 C7 C14 O1 -55.1(9) yes
C8 C7 C14 C1 59.8(9) yes
C8 C7 C14 C15 -177.7(7) yes
C13 C7 C14 O1 123.5(8) yes
C13 C7 C14 C1 -121.6(8) yes
C13 C7 C14 C15 1.0(1) yes
C7 C8 C10 C11 -0.6(1) yes
C9 C8 C10 C11 -179.4(8) yes
C8 C10 C11 C12 0.9(1) yes
C10 C11 C12 C13 -0.8(1) yes
C11 C12 C13 C7 0.5(1) yes
O1 C14 C15 C16 159.7(6) yes
O1 C14 C15 C17 17.6(8) yes
O1 C14 C15 C18 -51.0(8) yes
C1 C14 C15 C16 44.4(9) yes
C1 C14 C15 C17 -97.6(8) yes
C1 C14 C15 C18 -166.3(6) yes
C7 C14 C15 C16 -78.9(8) yes
C7 C14 C15 C17 139.0(7) yes
C7 C14 C15 C18 70.4(9) yes
C14 C15 C17 C18 -111.2(7) yes
C16 C15 C17 C18 106.4(8) yes
C18 C15 C17 C18 0.0(4) yes
C14 C15 C18 Cl1 -1.8(1) yes
C14 C15 C18 Cl2 -145.3(6) yes
C14 C15 C18 C17 106.1(7) yes
C16 C15 C18 Cl1 147.5(7) yes
C16 C15 C18 Cl2 4.0(1) yes
C16 C15 C18 C17 -104.6(8) yes
C17 C15 C18 Cl1 -107.9(7) yes
C17 C15 C18 Cl2 108.6(7) yes
C17 C15 C18 C17 0.0(5) yes
C15 C17 C18 Cl1 111.9(6) yes
C15 C17 C18 Cl2 -110.7(6) yes
C15 C17 C18 C15 0.0(4) yes
